data_1518748
loop_
_publ_author_name
'Chen, Yunfeng'
'Nie, Gang'
'Zhang, Qi'
'Ma, Shan'
'Li, Huan'
'Hu, Qinquan'

_publ_section_title
;
 Copper-Catalyzed [3 + 2] Cycloaddition/Oxidation Reactions between
 Nitro-olefins and Organic Azides: Highly Regioselective Synthesis of
 NO2-Substituted 1,2,3-Triazoles.
;
_journal_issue 5
_journal_name_full 'Organic letters'
_journal_page_first 1118
_journal_page_last 1121
_journal_paper_doi 10.1021/ol503687w
_journal_volume 17
_journal_year 2015
_chemical_formula_sum 'C15 H11 Br N4 O2'
_chemical_formula_weight 359.19
_chemical_name_systematic
; 
 ? 
;
_space_group_IT_number 61
_symmetry_cell_setting orthorhombic
_symmetry_space_group_name_Hall '-P 2ac 2ab'
_symmetry_space_group_name_H-M 'P b c a'
_atom_sites_solution_hydrogens geom
_atom_sites_solution_primary direct
_atom_sites_solution_secondary difmap
_audit_creation_method SHELXL-97
_cell_angle_alpha 90.00
_cell_angle_beta 90.00
_cell_angle_gamma 90.00
_cell_formula_units_Z 8
_cell_length_a 10.7840(17)
_cell_length_b 9.6655(16)
_cell_length_c 28.858(5)
_cell_measurement_reflns_used 4869
_cell_measurement_temperature 296(2)
_cell_measurement_theta_max 23.73
_cell_measurement_theta_min 2.36
_cell_volume 3007.9(9)
_computing_cell_refinement 'Bruker SAINT'
_computing_data_collection 'Bruker APEX2'
_computing_data_reduction 'Bruker SAINT'
_computing_molecular_graphics 'Bruker SHELXTL'
_computing_publication_material 'Bruker SHELXTL'
_computing_structure_refinement 'SHELXL-97 (Sheldrick, 1997)'
_computing_structure_solution 'SHELXS-97 (Sheldrick, 1990)'
_diffrn_ambient_temperature 296(2)
_diffrn_measured_fraction_theta_full 0.992
_diffrn_measured_fraction_theta_max 0.992
_diffrn_measurement_device_type 'Bruker APEX-II CCD'
_diffrn_measurement_method '\f and \w scans'
_diffrn_radiation_monochromator graphite
_diffrn_radiation_source 'fine-focus sealed tube'
_diffrn_radiation_type MoK\a
_diffrn_radiation_wavelength 0.71073
_diffrn_reflns_av_R_equivalents 0.0565
_diffrn_reflns_av_sigmaI/netI 0.0443
_diffrn_reflns_limit_h_max 15
_diffrn_reflns_limit_h_min -15
_diffrn_reflns_limit_k_max 13
_diffrn_reflns_limit_k_min -12
_diffrn_reflns_limit_l_max 41
_diffrn_reflns_limit_l_min -36
_diffrn_reflns_number 26800
_diffrn_reflns_theta_full 30.68
_diffrn_reflns_theta_max 30.68
_diffrn_reflns_theta_min 1.41
_diffrn_standards_number 0
_exptl_absorpt_coefficient_mu 2.746
_exptl_absorpt_correction_T_max 0.7709
_exptl_absorpt_correction_T_min 0.6835
_exptl_absorpt_correction_type none
_exptl_crystal_density_diffrn 1.586
_exptl_crystal_density_method 'not measured'
_exptl_crystal_description Block
_exptl_crystal_F_000 1440
_exptl_crystal_size_max 0.15
_exptl_crystal_size_mid 0.12
_exptl_crystal_size_min 0.10
_refine_diff_density_max 0.809
_refine_diff_density_min -0.502
_refine_diff_density_rms 0.065
_refine_ls_extinction_method none
_refine_ls_goodness_of_fit_ref 1.020
_refine_ls_hydrogen_treatment mixed
_refine_ls_matrix_type full
_refine_ls_number_parameters 199
_refine_ls_number_reflns 4621
_refine_ls_number_restraints 0
_refine_ls_restrained_S_all 1.020
_refine_ls_R_factor_all 0.0987
_refine_ls_R_factor_gt 0.0498
_refine_ls_shift/su_max 0.001
_refine_ls_shift/su_mean 0.000
_refine_ls_structure_factor_coef Fsqd
_refine_ls_weighting_details 'calc w=1/[\s^2^(Fo^2^)+(0.0546P)^2^+2.0767P] where P=(Fo^2^+2Fc^2^)/3'
_refine_ls_weighting_scheme calc
_refine_ls_wR_factor_gt 0.1184
_refine_ls_wR_factor_ref 0.1363
_reflns_number_gt 2697
_reflns_number_total 4621
_reflns_threshold_expression >2sigma(I)
_cod_data_source_file ol503687w_si_002.cif
_cod_data_source_block e:\130514f\work\t
_cod_depositor_comments
;
The following automatic conversions were performed:

'_symmetry_cell_setting' value 'Orthorhombic' changed to
'orthorhombic' according to
/usr/data/users/saulius/crontab/automatic-downloads/rss-feeds/ACS/lib/dictionaries/cif_core.dic
dictionary named 'cif_core.dic' version 2.4.2 from 2011-04-26.

Automatic conversion script
Id: cif_fix_values 3008 2015-01-20 13:52:24Z robertas 

 Adding full bibliography for 1518747--1518748.cif.
;
_cod_original_cell_volume 3007.9(8)
_cod_original_sg_symbol_H-M Pbca
_cod_database_code 1518748

loop_
_symmetry_equiv_pos_as_xyz
'x, y, z'
'-x+1/2, -y, z+1/2'
'-x, y+1/2, -z+1/2'
'x+1/2, -y+1/2, -z'
'-x, -y, -z'
'x-1/2, y, -z-1/2'
'x, -y-1/2, z-1/2'
'-x-1/2, y-1/2, z'

loop_
_atom_site_label
_atom_site_type_symbol
_atom_site_fract_x
_atom_site_fract_y
_atom_site_fract_z
_atom_site_U_iso_or_equiv
_atom_site_adp_type
_atom_site_occupancy
_atom_site_symmetry_multiplicity
_atom_site_calc_flag
_atom_site_refinement_flags
Br1 Br -0.18953(3) 0.14973(4) 0.371693(14) 0.06661(16) Uani 1 1 d .
C1 C 0.0428(2) 0.1578(3) 0.41944(9) 0.0379(6) Uani 1 1 d .
C2 C -0.0570(3) 0.0749(3) 0.40729(10) 0.0442(6) Uani 1 1 d .
C3 C -0.0612(3) -0.0634(3) 0.41998(11) 0.0563(8) Uani 1 1 d .
H3 H -0.1284 -0.1182 0.4116 0.068 Uiso 1 1 calc R
C4 C 0.0350(4) -0.1185(3) 0.44493(12) 0.0612(9) Uani 1 1 d .
H4 H 0.0330 -0.2115 0.4531 0.073 Uiso 1 1 calc R
C5 C 0.1337(3) -0.0388(3) 0.45796(11) 0.0567(8) Uani 1 1 d .
H5 H 0.1975 -0.0778 0.4753 0.068 Uiso 1 1 calc R
C6 C 0.1395(3) 0.0982(3) 0.44574(10) 0.0472(7) Uani 1 1 d .
H6 H 0.2069 0.1518 0.4548 0.057 Uiso 1 1 calc R
C7 C 0.0516(2) 0.3042(3) 0.40538(9) 0.0360(5) Uani 1 1 d .
C8 C -0.0015(3) 0.4261(3) 0.42056(9) 0.0406(6) Uani 1 1 d .
C9 C 0.2120(3) 0.2708(4) 0.34156(11) 0.0548(8) Uani 1 1 d .
H9A H 0.2228 0.1784 0.3540 0.066 Uiso 1 1 calc R
H9B H 0.2927 0.3151 0.3410 0.066 Uiso 1 1 calc R
C10 C 0.1632(3) 0.2605(3) 0.29297(11) 0.0494(7) Uani 1 1 d .
C11 C 0.0764(4) 0.1632(4) 0.28119(15) 0.0771(11) Uani 1 1 d .
H11 H 0.0475 0.1029 0.3039 0.092 Uiso 1 1 calc R
C12 C 0.0307(5) 0.1517(6) 0.23687(18) 0.1007(16) Uani 1 1 d .
H12 H -0.0269 0.0832 0.2299 0.121 Uiso 1 1 calc R
C13 C 0.0688(5) 0.2388(6) 0.20389(17) 0.0935(14) Uani 1 1 d .
H13 H 0.0363 0.2323 0.1741 0.112 Uiso 1 1 calc R
C14 C 0.1551(6) 0.3369(5) 0.21376(15) 0.0980(17) Uani 1 1 d .
H14 H 0.1817 0.3973 0.1907 0.118 Uiso 1 1 calc R
C15 C 0.2040(4) 0.3473(4) 0.25874(14) 0.0754(11) Uani 1 1 d .
H15 H 0.2642 0.4134 0.2653 0.091 Uiso 1 1 calc R
N1 N 0.1293(2) 0.3495(2) 0.37217(8) 0.0450(5) Uani 1 1 d .
N2 N 0.1229(3) 0.4891(3) 0.36719(9) 0.0548(7) Uani 1 1 d .
N3 N 0.0434(3) 0.5355(2) 0.39714(9) 0.0517(6) Uani 1 1 d .
N4 N -0.0901(2) 0.4444(3) 0.45678(9) 0.0503(6) Uani 1 1 d .
O1 O -0.1380(2) 0.3396(2) 0.47268(9) 0.0688(7) Uani 1 1 d .
O2 O -0.1121(3) 0.5622(3) 0.47010(9) 0.0738(7) Uani 1 1 d .

loop_
_atom_site_aniso_label
_atom_site_aniso_U_11
_atom_site_aniso_U_22
_atom_site_aniso_U_33
_atom_site_aniso_U_23
_atom_site_aniso_U_13
_atom_site_aniso_U_12
Br1 0.04684(19) 0.0704(3) 0.0826(3) -0.01800(18) -0.01896(16) 0.00548(16)
C1 0.0423(13) 0.0333(13) 0.0381(14) 0.0003(11) 0.0020(11) 0.0014(11)
C2 0.0435(14) 0.0424(15) 0.0466(16) -0.0073(12) 0.0021(12) -0.0041(12)
C3 0.065(2) 0.0407(17) 0.064(2) -0.0092(14) 0.0081(16) -0.0137(15)
C4 0.089(3) 0.0325(16) 0.062(2) 0.0051(14) 0.0092(19) -0.0004(16)
C5 0.073(2) 0.0434(17) 0.0534(18) 0.0073(14) -0.0057(16) 0.0117(16)
C6 0.0585(18) 0.0355(15) 0.0478(17) 0.0019(12) 0.0026(14) -0.0002(13)
C7 0.0375(12) 0.0334(13) 0.0371(13) 0.0019(10) -0.0051(10) -0.0025(10)
C8 0.0485(15) 0.0332(14) 0.0400(14) -0.0026(11) -0.0028(12) -0.0002(11)
C9 0.0457(16) 0.057(2) 0.0615(19) 0.0070(15) 0.0110(13) 0.0096(14)
C10 0.0473(16) 0.0468(17) 0.0540(17) 0.0061(14) 0.0161(13) 0.0134(13)
C11 0.076(2) 0.086(3) 0.069(2) -0.003(2) 0.021(2) -0.017(2)
C12 0.078(3) 0.141(5) 0.083(3) -0.031(3) 0.015(2) -0.024(3)
C13 0.091(3) 0.117(4) 0.073(3) -0.016(3) 0.005(3) 0.034(3)
C14 0.166(5) 0.074(3) 0.053(2) 0.014(2) 0.036(3) 0.021(3)
C15 0.100(3) 0.057(2) 0.069(2) 0.0020(18) 0.024(2) -0.007(2)
N1 0.0473(13) 0.0392(13) 0.0485(14) 0.0040(10) 0.0006(10) -0.0009(10)
N2 0.0640(16) 0.0369(13) 0.0635(17) 0.0079(12) 0.0070(13) -0.0055(12)
N3 0.0654(16) 0.0341(13) 0.0555(15) 0.0017(11) -0.0022(13) -0.0031(12)
N4 0.0549(15) 0.0469(15) 0.0491(15) -0.0047(12) -0.0022(11) 0.0046(12)
O1 0.0745(16) 0.0618(16) 0.0699(16) 0.0026(12) 0.0218(13) -0.0012(12)
O2 0.0884(18) 0.0518(14) 0.0811(17) -0.0183(12) 0.0123(14) 0.0138(13)

loop_
_atom_type_symbol
_atom_type_description
_atom_type_scat_dispersion_real
_atom_type_scat_dispersion_imag
_atom_type_scat_source
C C 0.0033 0.0016 'International Tables Vol C Tables 4.2.6.8 and 6.1.1.4'
H H 0.0000 0.0000 'International Tables Vol C Tables 4.2.6.8 and 6.1.1.4'
N N 0.0061 0.0033 'International Tables Vol C Tables 4.2.6.8 and 6.1.1.4'
O O 0.0106 0.0060 'International Tables Vol C Tables 4.2.6.8 and 6.1.1.4'
Br Br -0.2901 2.4595 'International Tables Vol C Tables 4.2.6.8 and 6.1.1.4'

loop_
_geom_angle_atom_site_label_1
_geom_angle_atom_site_label_2
_geom_angle_atom_site_label_3
_geom_angle
C2 C1 C6 118.2(3)
C2 C1 C7 122.3(2)
C6 C1 C7 119.5(2)
C3 C2 C1 121.0(3)
C3 C2 Br1 119.0(2)
C1 C2 Br1 120.0(2)
C4 C3 C2 119.3(3)
C4 C3 H3 120.4
C2 C3 H3 120.4
C5 C4 C3 121.0(3)
C5 C4 H4 119.5
C3 C4 H4 119.5
C4 C5 C6 120.6(3)
C4 C5 H5 119.7
C6 C5 H5 119.7
C5 C6 C1 119.9(3)
C5 C6 H6 120.1
C1 C6 H6 120.1
N1 C7 C8 101.9(2)
N1 C7 C1 123.2(2)
C8 C7 C1 134.8(2)
N3 C8 C7 111.2(2)
N3 C8 N4 120.8(2)
C7 C8 N4 128.0(2)
N1 C9 C10 112.6(2)
N1 C9 H9A 109.1
C10 C9 H9A 109.1
N1 C9 H9B 109.1
C10 C9 H9B 109.1
H9A C9 H9B 107.8
C15 C10 C11 117.5(4)
C15 C10 C9 121.4(3)
C11 C10 C9 121.1(3)
C10 C11 C12 122.1(4)
C10 C11 H11 119.0
C12 C11 H11 119.0
C13 C12 C11 120.1(5)
C13 C12 H12 119.9
C11 C12 H12 119.9
C12 C13 C14 120.1(5)
C12 C13 H13 120.0
C14 C13 H13 120.0
C13 C14 C15 120.1(4)
C13 C14 H14 120.0
C15 C14 H14 120.0
C10 C15 C14 120.2(4)
C10 C15 H15 119.9
C14 C15 H15 119.9
C7 N1 N2 111.5(2)
C7 N1 C9 129.6(2)
N2 N1 C9 118.8(2)
N3 N2 N1 107.8(2)
N2 N3 C8 107.5(2)
O2 N4 O1 124.6(3)
O2 N4 C8 118.3(3)
O1 N4 C8 117.0(2)

loop_
_geom_bond_atom_site_label_1
_geom_bond_atom_site_label_2
_geom_bond_distance
Br1 C2 1.903(3)
C1 C2 1.387(4)
C1 C6 1.412(4)
C1 C7 1.475(4)
C2 C3 1.387(4)
C3 C4 1.370(5)
C3 H3 0.9300
C4 C5 1.367(5)
C4 H4 0.9300
C5 C6 1.372(4)
C5 H5 0.9300
C6 H6 0.9300
C7 N1 1.346(3)
C7 C8 1.381(4)
C8 N3 1.345(4)
C8 N4 1.427(4)
C9 N1 1.468(4)
C9 C10 1.501(5)
C9 H9A 0.9700
C9 H9B 0.9700
C10 C15 1.369(5)
C10 C11 1.370(5)
C11 C12 1.375(7)
C11 H11 0.9300
C12 C13 1.336(7)
C12 H12 0.9300
C13 C14 1.359(7)
C13 H13 0.9300
C14 C15 1.405(7)
C14 H14 0.9300
C15 H15 0.9300
N1 N2 1.359(3)
N2 N3 1.297(4)
N4 O2 1.226(3)
N4 O1 1.227(3)

loop_
_geom_torsion_atom_site_label_1
_geom_torsion_atom_site_label_2
_geom_torsion_atom_site_label_3
_geom_torsion_atom_site_label_4
_geom_torsion
C6 C1 C2 C3 -1.0(4)
C7 C1 C2 C3 178.3(3)
C6 C1 C2 Br1 -179.8(2)
C7 C1 C2 Br1 -0.5(4)
C1 C2 C3 C4 0.1(5)
Br1 C2 C3 C4 178.9(2)
C2 C3 C4 C5 0.9(5)
C3 C4 C5 C6 -0.9(5)
C4 C5 C6 C1 -0.1(5)
C2 C1 C6 C5 1.0(4)
C7 C1 C6 C5 -178.3(3)
C2 C1 C7 N1 -106.3(3)
C6 C1 C7 N1 72.9(3)
C2 C1 C7 C8 77.9(4)
C6 C1 C7 C8 -102.8(4)
N1 C7 C8 N3 0.1(3)
C1 C7 C8 N3 176.5(3)
N1 C7 C8 N4 -178.2(3)
C1 C7 C8 N4 -1.8(5)
N1 C9 C10 C15 98.1(4)
N1 C9 C10 C11 -82.1(4)
C15 C10 C11 C12 -0.1(6)
C9 C10 C11 C12 -179.9(4)
C10 C11 C12 C13 -1.4(7)
C11 C12 C13 C14 1.5(8)
C12 C13 C14 C15 -0.2(7)
C11 C10 C15 C14 1.4(5)
C9 C10 C15 C14 -178.9(3)
C13 C14 C15 C10 -1.3(7)
C8 C7 N1 N2 -0.6(3)
C1 C7 N1 N2 -177.5(2)
C8 C7 N1 C9 -178.5(3)
C1 C7 N1 C9 4.6(4)
C10 C9 N1 C7 104.7(3)
C10 C9 N1 N2 -73.1(4)
C7 N1 N2 N3 0.9(3)
C9 N1 N2 N3 179.0(3)
N1 N2 N3 C8 -0.8(3)
C7 C8 N3 N2 0.4(3)
N4 C8 N3 N2 178.8(3)
N3 C8 N4 O2 -9.3(4)
C7 C8 N4 O2 168.8(3)
N3 C8 N4 O1 171.3(3)
C7 C8 N4 O1 -10.5(4)
